data_7237354
loop_
_publ_author_name
'Gruzdev, Dmitry A.'
'Nuraeva, Alla S.'
'Slepukhin, Pavel A.'
'Levit, Galina L.'
'Zelenovskiy, Pavel S.'
'Shur, Vladimir Ya.'
'Krasnov, Victor P.'

_publ_section_title
;
 Piezoactive amino acid derivatives containing fragments of planar-chiral
 ortho-carboranes
;
_journal_issue 32
_journal_name_full 'Journal of Materials Chemistry C'
_journal_page_first 8638
_journal_paper_doi 10.1039/C8TC02266F
_journal_volume 6
_journal_year 2018
_chemical_absolute_configuration (S,S)
_chemical_formula_moiety 'C19 H34 B10 N2 O4'
_chemical_formula_sum 'C19 H34 B10 N2 O4'
_chemical_formula_weight 462.58
_chemical_melting_point 440.0(10)
_chemical_name_common
;
(S,S)-tert-Butyl N-(3-acetamido-1,2-dicarba-closo-dodecaboran-1-yl)acetylphenylalaninate
;
_chemical_name_systematic
; 
(S,S)-tert-Butyl N-(3-acetamido-1,2-dicarba-closo-dodecaboran-1-yl)acetylphenylalaninate
;
_space_group_crystal_system monoclinic
_space_group_IT_number 4
_space_group_name_Hall 'P 2yb'
_space_group_name_H-M_alt 'P 1 21 1'
_symmetry_Int_Tables_number 4
_atom_sites_solution_primary iterative
_audit_creation_method SHELXL-97
_audit_update_record
;
2018-04-23 deposited with the CCDC.
2018-07-05 downloaded from the CCDC.
;
_cell_angle_alpha 90
_cell_angle_beta 112.99(6)
_cell_angle_gamma 90
_cell_formula_units_Z 4
_cell_length_a 12.565(11)
_cell_length_b 17.879(6)
_cell_length_c 13.048(5)
_cell_measurement_reflns_used 2963
_cell_measurement_temperature 295(2)
_cell_measurement_theta_max 65.5101
_cell_measurement_theta_min 3.6660
_cell_volume 2698(3)
_computing_molecular_graphics 'Olex2 (Dolomanov et al., 2009)'
_computing_publication_material 'Olex2 (Dolomanov et al., 2009)'
_computing_structure_refinement 'olex2.refine (Bourhis et al., 2015)'
_computing_structure_solution
;
Superflip (Palatinus & Chapuis, 2007;Palatinus & van der Lee, 2008;
Palatinus et al., 2012)
;
_diffrn_ambient_temperature 295(2)
_diffrn_measured_fraction_theta_full 0.9663
_diffrn_measured_fraction_theta_max 0.9634
_diffrn_measurement_device_type 'Xcalibur 3'
_diffrn_measurement_method 'phi and omega scans'
_diffrn_radiation_monochromator graphite
_diffrn_radiation_type 'Cu K\a'
_diffrn_radiation_wavelength 1.54184
_diffrn_reflns_av_R_equivalents 0.0775
_diffrn_reflns_av_unetI/netI 0.0647
_diffrn_reflns_limit_h_max 13
_diffrn_reflns_limit_h_min -14
_diffrn_reflns_limit_k_max 21
_diffrn_reflns_limit_k_min -21
_diffrn_reflns_limit_l_max 15
_diffrn_reflns_limit_l_min -15
_diffrn_reflns_number 25360
_diffrn_reflns_theta_full 67.7449
_diffrn_reflns_theta_max 67.74
_diffrn_reflns_theta_min 3.68
_exptl_absorpt_coefficient_mu 0.550
_exptl_absorpt_correction_T_max 1.45908
_exptl_absorpt_correction_T_min 0.58421
_exptl_absorpt_correction_type multi-scan
_exptl_absorpt_process_details
;
CrysAlis RED, Oxford Diffraction Ltd.,
Version 1.171.29.9 (release 23-03-2006 CrysAlis171 .NET)
(compiled Mar 23 2006,23:39:28)
Empirical absorption correction using spherical harmonics,
 implemented in SCALE3 ABSPACK scaling algorithm.
;
_exptl_crystal_colour colourless
_exptl_crystal_colour_primary colourless
_exptl_crystal_density_diffrn 1.1386
_exptl_crystal_density_method 'not measured'
_exptl_crystal_description plate
_exptl_crystal_F_000 975.8240
_exptl_crystal_recrystallization_method 'Re-crystallisation from solvent: MeOH-H2O'
_exptl_crystal_size_max 0.48
_exptl_crystal_size_mid 0.22
_exptl_crystal_size_min 0.04
_refine_diff_density_max 0.1707
_refine_diff_density_min -0.2428
_refine_diff_density_rms 0.0475
_refine_ls_d_res_high 0.8330
_refine_ls_d_res_low 12.0115
_refine_ls_goodness_of_fit_ref 0.9817
_refine_ls_hydrogen_treatment constr
_refine_ls_matrix_type full
_refine_ls_number_constraints 132
_refine_ls_number_parameters 723
_refine_ls_number_reflns 4870
_refine_ls_number_restraints 121
_refine_ls_restrained_S_all 0.9678
_refine_ls_R_factor_all 0.0972
_refine_ls_R_factor_gt 0.0501
_refine_ls_shift/su_max 0.0000
_refine_ls_shift/su_mean 0.0000
_refine_ls_structure_factor_coef Fsqd
_refine_ls_weighting_details 'w=1/[\s^2^(Fo^2^)+(0.0420P)^2^] where P=(Fo^2^+2Fc^2^)/3'
_refine_ls_weighting_scheme calc
_refine_ls_wR_factor_gt 0.1006
_refine_ls_wR_factor_ref 0.1094
_reflns_Friedel_coverage 0.0
_reflns_limit_h_max 13
_reflns_limit_h_min -14
_reflns_limit_k_max 21
_reflns_limit_k_min 0
_reflns_limit_l_max 15
_reflns_limit_l_min 0
_reflns_number_gt 2302
_reflns_number_total 4870
_reflns_threshold_expression I>=2u(I)
_cod_data_source_file c8tc02266f2.cif
_cod_data_source_block dc1_CCDC6
_cod_depositor_comments
;
The following automatic conversions were performed:

data item '_chemical_melting_point' value '439-441 K' was changed to
'440.0(10)' -- the average value was taken and precision was
estimated.

Automatic conversion script
Id: cif_fix_values 6909 2019-04-08 15:41:33Z antanas 
;
_cod_original_sg_symbol_Hall ' P 2yb'
_cod_database_code 7237354
_olex2_refinement_description
;
1. Fixed Uiso
 At 1.2 times of:
  All B(H) groups, All C(H) groups, All C(H,H) groups, All N(H) groups
 At 1.5 times of:
  All C(H,H,H) groups
2. Restrained distances
 C1B-O4B
 1.3 with sigma of 0.02
 C1-O4
 1.3 with sigma of 0.02
 C1A-O4A
 1.3 with sigma of 0.02
 C1C-O4C
 1.3 with sigma of 0.02
 C1A-O2A
 1.2 with sigma of 0.02
 C1C-O2C
 1.2 with sigma of 0.02
 C16A-C17A
 1.5 with sigma of 0.02
 C16A-C18A
 1.5 with sigma of 0.02
 C16A-C19A
 1.5 with sigma of 0.02
 C16A-C17C
 1.5 with sigma of 0.02
 C16A-C18C
 1.5 with sigma of 0.02
 C16A-C19C
 1.5 with sigma of 0.02
3. Uiso/Uaniso restraints and constraints
Uanis(C1) \\sim Ueq, Uanis(C1A) \\sim Ueq, Uanis(C1B) \\sim Ueq, Uanis(C1C)
\\sim Ueq, Uanis(O2) \\sim Ueq, Uanis(O2A) \\sim Ueq, Uanis(O2B) \\sim Ueq,
Uanis(O2C) \\sim Ueq, Uanis(O4) \\sim Ueq, Uanis(O4A) \\sim Ueq, Uanis(O4B)
\\sim Ueq, Uanis(O4C) \\sim Ueq: with sigma of 0.01 and sigma for terminal
atoms of 0.02
Uanis(C17A) \\sim Ueq, Uanis(C18A) \\sim Ueq, Uanis(C19A) \\sim Ueq,
Uanis(C17C) \\sim Ueq, Uanis(C18C) \\sim Ueq, Uanis(C19C) \\sim Ueq: with sigma
of 0.02 and sigma for terminal atoms of 0.04
4. Others
 Fixed Sof: O2(0.5) O4(0.5) C1(0.5) C1A(0.6) O2A(0.6) O4A(0.6) C17A(0.6)
 H17D(0.6) H17E(0.6) H17F(0.6) C18A(0.6) H18D(0.6) H18E(0.6) H18F(0.6)
 C19A(0.6) H19D(0.6) H19E(0.6) H19F(0.6) C1B(0.5) O2B(0.5) O4B(0.5) C1C(0.4)
 O2C(0.4) O4C(0.4) C19C(0.4) H19G(0.4) H19H(0.4) H19I(0.4) C17C(0.4) H17G(0.4)
 H17H(0.4) H17I(0.4) C18C(0.4) H18G(0.4) H18H(0.4) H18I(0.4) H2ad(0.5)
 H2be(0.5) H2Aa(0.6) H2Ab(0.4) H17a(0.6) H17b(0.6) H17c(0.6) H18a(0.6)
 H18b(0.6) H18c(0.6) H19a(0.6) H19b(0.6) H19c(0.6) H19d(0.4) H19e(0.4)
 H19f(0.4) H17d(0.4) H17e(0.4) H17f(0.4) H18d(0.4) H18e(0.4) H18f(0.4)
5.a Ternary CH refined with riding coordinates:
 C2(H2ad), C2(H2be), C2A(H2Aa), C2A(H2Ab)
5.b Secondary CH2 refined with riding coordinates:
 C3(H3b,H3c), C11(H11c,H11d), C3A(H3Aa,H3Ab), C11A(H11a,H11b)
5.c Aromatic/amide H refined with riding coordinates:
 C9A(H9Aa), C8A(H8Aa), C7A(H7Aa), C6A(H6Aa), C5A(H5Aa), C9(H9b), C8(H8b),
 C7(H7b), C6(H6b), C5(H5b), N1A(H1A), N2(H2), N1(H1b), N2A(H2A)
5.d Idealised Me refined as rotating group:
 C15(H15d,H15e,H15f), C17(H17g,H17h,H17i), C18(H18g,H18h,H18i), C19(H19g,H19h,
 H19i), C15A(H15a,H15b,H15c), C17A(H17a,H17b,H17c), C18A(H18a,H18b,H18c),
 C19A(H19a,H19b,H19c), C19C(H19d,H19e,H19f), C17C(H17d,H17e,H17f), C18C(H18d,
 H18e,H18f)
5.e Boron cage BH refined with riding coordinates:
 B1(H1), B2(H2b), B3(H3), B4(H4), B5(H5), B6(H6), B7(H7), B8(H8), B9(H9),
 C13(H13), B1A(H1Aa), B2A(H2Ac), B3A(H3A), B4A(H4A), B5A(H5A), B6A(H6A),
 B7A(H7A), B8A(H8A), B9A(H9A), C13A(H13A)
;
_olex2_submission_special_instructions 'No special instructions were received'

loop_
_space_group_symop_id
_space_group_symop_operation_xyz
1 x,y,z
2 -x,y+1/2,-z

loop_
_atom_site_label
_atom_site_type_symbol
_atom_site_fract_x
_atom_site_fract_y
_atom_site_fract_z
_atom_site_U_iso_or_equiv
_atom_site_adp_type
_atom_site_occupancy
_atom_site_refinement_flags_posn
_atom_site_refinement_flags_adp
_atom_site_disorder_group
B1 B 0.4892(6) 0.2025(6) 0.9046(6) 0.139(3) Uani 1.000000 . . .
N1 N 0.1116(3) 0.1699(2) 0.6177(3) 0.0708(10) Uani 1.000000 . . .
O1 O 0.0894(3) 0.2841(2) 0.5407(3) 0.0971(11) Uani 1.000000 . . .
N2 N 0.4976(3) 0.1366(2) 0.5293(3) 0.0636(9) Uani 1.000000 . . .
B2 B 0.4589(5) 0.2183(4) 0.7646(6) 0.106(2) Uani 1.000000 . . .
C2 C 0.5760(3) 0.1698(3) 0.4845(4) 0.0757(13) Uani 1.000000 . . .
B3 B 0.4032(6) 0.2788(6) 0.8353(7) 0.139(3) Uani 1.000000 . . .
O3 O 0.3798(3) 0.2367(2) 0.4979(3) 0.0896(10) Uani 1.000000 . . .
C3 C 0.6054(4) 0.1179(3) 0.4090(5) 0.0958(17) Uani 1.000000 . . .
B4 B 0.2510(6) 0.1668(5) 0.8526(6) 0.113(2) Uani 1.000000 . . .
C4 C 0.5045(6) 0.0874(3) 0.3141(5) 0.0887(16) Uani 1.000000 . . .
B5 B 0.2570(6) 0.2567(4) 0.8053(6) 0.107(2) Uani 1.000000 . . .
C5 C 0.5150(9) 0.0205(4) 0.2687(7) 0.162(4) Uani 1.000000 . . .
B6 B 0.3644(7) 0.2263(6) 0.9300(7) 0.149(4) Uani 1.000000 . . .
C6 C 0.4241(13) -0.0102(6) 0.1826(11) 0.205(6) Uani 1.000000 . . .
B7 B 0.3983(6) 0.1301(6) 0.9158(7) 0.135(3) Uani 1.000000 . . .
C7 C 0.3215(11) 0.0255(7) 0.1386(10) 0.194(6) Uani 1.000000 . . .
B8 B 0.4536(5) 0.1273(5) 0.8130(5) 0.108(2) Uani 1.000000 . . .
C8 C 0.3106(7) 0.0950(5) 0.1786(6) 0.154(3) Uani 1.000000 . . .
B9 B 0.3088(5) 0.1042(4) 0.7810(6) 0.093(2) Uani 1.000000 . . .
C9 C 0.4014(5) 0.1230(4) 0.2674(5) 0.1055(19) Uani 1.000000 . . .
C10 C 0.4064(3) 0.1728(3) 0.5315(4) 0.0676(12) Uani 1.000000 . . .
B10 B 0.2194(4) 0.1806(3) 0.7128(5) 0.0726(15) Uani 1.000000 . . .
C11 C 0.3349(4) 0.1311(3) 0.5823(4) 0.0738(13) Uani 1.000000 . . .
C12 C 0.3500(4) 0.1588(3) 0.6974(4) 0.0688(12) Uani 1.000000 . . .
C13 C 0.3172(4) 0.2462(3) 0.7089(4) 0.0782(14) Uani 1.000000 . . .
C14 C 0.0522(4) 0.2205(3) 0.5408(4) 0.0768(13) Uani 1.000000 . . .
C15 C -0.0613(4) 0.1951(3) 0.4570(5) 0.1054(19) Uani 1.000000 . . .
C16 C 0.7978(4) 0.2289(3) 0.7647(5) 0.0901(16) Uani 1.000000 . . .
C17 C 0.9114(4) 0.2204(5) 0.7497(6) 0.150(3) Uani 1.000000 . . .
C18 C 0.7951(5) 0.1788(4) 0.8538(5) 0.114(2) Uani 1.000000 . . .
C19 C 0.7744(5) 0.3076(3) 0.7834(5) 0.118(2) Uani 1.000000 . . .
N1A N 0.3555(3) 0.3752(2) 0.3790(3) 0.0669(10) Uani 1.000000 . . .
O1A O 0.4205(3) 0.4925(2) 0.3903(3) 0.0927(10) Uani 1.000000 . . .
B1A B 0.1166(6) 0.4632(5) 0.0814(6) 0.115(2) Uani 1.000000 . . .
N2A N -0.0221(3) 0.4222(2) 0.4493(3) 0.0687(10) Uani 1.000000 . . .
C2A C -0.1228(3) 0.4455(3) 0.4677(4) 0.0767(13) Uani 1.000000 . . .
B2A B -0.0027(6) 0.4045(4) 0.0617(6) 0.117(3) Uani 1.000000 . . .
C3A C -0.1078(4) 0.4303(3) 0.5874(5) 0.0952(16) Uani 1.000000 . . .
O3A O 0.0109(3) 0.5337(2) 0.3899(4) 0.1198(14) Uani 1.000000 . . .
B3A B 0.0523(6) 0.3152(4) 0.1126(6) 0.105(2) Uani 1.000000 . . .
C4A C -0.0252(5) 0.4823(3) 0.6681(5) 0.0951(16) Uani 1.000000 . . .
B4A B 0.2037(5) 0.3200(4) 0.1626(5) 0.0927(19) Uani 1.000000 . . .
B5A B 0.1185(6) 0.3690(5) 0.0425(6) 0.113(2) Uani 1.000000 . . .
C5A C -0.0626(8) 0.5455(4) 0.7015(6) 0.136(3) Uani 1.000000 . . .
B6A B 0.2417(6) 0.4093(4) 0.1446(5) 0.0920(19) Uani 1.000000 . . .
C6A C 0.0116(11) 0.5947(6) 0.7779(9) 0.174(4) Uani 1.000000 . . .
B7A B 0.0065(5) 0.3762(4) 0.1941(6) 0.108(2) Uani 1.000000 . . .
C7A C 0.1232(12) 0.5801(7) 0.8165(10) 0.195(6) Uani 1.000000 . . .
B8A B 0.1331(5) 0.3231(3) 0.2553(5) 0.0843(17) Uani 1.000000 . . .
C8A C 0.1648(8) 0.5206(7) 0.7847(8) 0.186(5) Uani 1.000000 . . .
B9A B 0.0460(5) 0.4677(4) 0.1736(6) 0.108(2) Uani 1.000000 . . .
C9A C 0.0893(6) 0.4695(4) 0.7088(6) 0.130(2) Uani 1.000000 . . .
C10A C 0.0372(4) 0.4682(3) 0.4121(4) 0.0799(13) Uani 1.000000 . . .
B10A B 0.2532(4) 0.3802(3) 0.2755(5) 0.0673(14) Uani 1.000000 . . .
C11A C 0.1435(3) 0.4369(3) 0.4025(4) 0.0746(13) Uani 1.000000 . . .
C12A C 0.1264(3) 0.4145(3) 0.2859(4) 0.0695(12) Uani 1.000000 . . .
C13A C 0.1908(4) 0.4638(3) 0.2221(4) 0.0778(13) Uani 1.000000 . . .
C14A C 0.4335(4) 0.4291(3) 0.4276(4) 0.0740(13) Uani 1.000000 . . .
C15A C 0.5339(4) 0.4053(3) 0.5304(4) 0.0933(16) Uani 1.000000 . . .
C16A C -0.3333(4) 0.3434(4) 0.2179(5) 0.107(2) Uani 1.000000 D . .
O2 O 0.7315(4) 0.2607(3) 0.5404(5) 0.0705(16) Uani 0.500000 . U 1
O4 O 0.7037(7) 0.1898(4) 0.6721(7) 0.064(2) Uani 0.500000 D U 1
C1 C 0.6779(7) 0.2193(6) 0.5700(8) 0.054(2) Uani 0.500000 D U 1
C1A C -0.2397(7) 0.4225(5) 0.3796(8) 0.069(2) Uani 0.600000 D U 1
O2A O -0.3293(4) 0.4441(3) 0.3798(5) 0.0833(16) Uani 0.600000 D U 1
O4A O -0.2304(8) 0.3688(5) 0.3146(7) 0.078(2) Uani 0.600000 D U 1
C17A C -0.4366(10) 0.3354(8) 0.2500(13) 0.151(6) Uani 0.600000 D U 1
C18A C -0.2881(9) 0.2657(5) 0.2087(9) 0.109(3) Uani 0.600000 D U 1
C19A C -0.3502(13) 0.3889(7) 0.1166(10) 0.136(5) Uani 0.600000 D U 1
C1B C 0.6912(9) 0.1675(7) 0.5876(11) 0.086(3) Uani 0.500000 D U 2
O2B O 0.7640(6) 0.1140(4) 0.6174(7) 0.115(3) Uani 0.500000 . U 2
O4B O 0.6999(9) 0.2222(5) 0.6516(10) 0.086(3) Uani 0.500000 D U 2
C1C C -0.2172(14) 0.3819(10) 0.4014(14) 0.100(5) Uani 0.400000 D U 2
O2C O -0.2471(9) 0.3313(6) 0.4500(9) 0.136(4) Uani 0.400000 D U 2
O4C O -0.2418(15) 0.3947(7) 0.2931(13) 0.100(6) Uani 0.400000 D U 2
C19C C -0.4046(16) 0.4075(9) 0.1434(16) 0.136(7) Uani 0.400000 D U 2
C17C C -0.4025(17) 0.2941(9) 0.2581(19) 0.132(7) Uani 0.400000 D U 2
C18C C -0.2857(18) 0.3088(11) 0.1392(18) 0.179(8) Uani 0.400000 D U 2
H9Aa H 0.1184(6) 0.4273(4) 0.6870(6) 0.156(3) Uiso 1.000000 R . .
H8Aa H 0.2442(8) 0.5124(7) 0.8125(8) 0.223(6) Uiso 1.000000 R . .
H7Aa H 0.1744(12) 0.6127(7) 0.8677(10) 0.235(7) Uiso 1.000000 R . .
H6Aa H -0.0163(11) 0.6367(6) 0.8014(9) 0.209(5) Uiso 1.000000 R . .
H5Aa H -0.1413(8) 0.5562(4) 0.6717(6) 0.163(3) Uiso 1.000000 R . .
H9b H 0.3921(5) 0.1686(4) 0.2973(5) 0.127(2) Uiso 1.000000 R . .
H8b H 0.2427(7) 0.1223(5) 0.1457(6) 0.185(4) Uiso 1.000000 R . .
H7b H 0.2591(11) 0.0033(7) 0.0821(10) 0.233(7) Uiso 1.000000 R . .
H6b H 0.4331(13) -0.0562(6) 0.1539(11) 0.245(7) Uiso 1.000000 R . .
H5b H 0.5853(9) -0.0047(4) 0.2969(7) 0.194(4) Uiso 1.000000 R . .
H1 H 0.5768(6) 0.2101(6) 0.9686(6) 0.167(4) Uiso 1.000000 R . .
H2b H 0.5249(5) 0.2364(4) 0.7341(6) 0.128(3) Uiso 1.000000 R . .
H2ad H 0.5272(3) 0.2073(3) 0.4326(4) 0.0908(16) Uiso 0.500000 R . 1
H2be H 0.5534(3) 0.2201(3) 0.4538(4) 0.0908(16) Uiso 0.500000 R . 2
H3 H 0.4343(6) 0.3369(6) 0.8517(7) 0.167(4) Uiso 1.000000 R . .
H3b H 0.6547(4) 0.1443(3) 0.3796(5) 0.115(2) Uiso 1.000000 R . .
H3c H 0.6496(4) 0.0763(3) 0.4530(5) 0.115(2) Uiso 1.000000 R . .
H4 H 0.1830(6) 0.1507(5) 0.8816(6) 0.136(3) Uiso 1.000000 R . .
H5 H 0.1939(6) 0.3001(4) 0.8025(6) 0.128(3) Uiso 1.000000 R . .
H6 H 0.3709(7) 0.2489(6) 1.0106(7) 0.179(5) Uiso 1.000000 R . .
H7 H 0.4259(6) 0.0900(6) 0.9853(7) 0.162(4) Uiso 1.000000 R . .
H8 H 0.5173(5) 0.0847(5) 0.8144(5) 0.130(3) Uiso 1.000000 R . .
H9 H 0.2773(5) 0.0465(4) 0.7611(6) 0.112(2) Uiso 1.000000 R . .
H11c H 0.2540(4) 0.1353(3) 0.5332(4) 0.0885(15) Uiso 1.000000 R . .
H11d H 0.3555(4) 0.0785(3) 0.5874(4) 0.0885(15) Uiso 1.000000 R . .
H13 H 0.2891(4) 0.2837(3) 0.6363(4) 0.0938(16) Uiso 1.000000 R . .
H15d H -0.0737(17) 0.1438(8) 0.471(2) 0.158(3) Uiso 1.000000 GR . .
H15e H -0.1219(5) 0.2254(15) 0.463(2) 0.158(3) Uiso 1.000000 GR . .
H15f H -0.0614(14) 0.200(2) 0.3837(5) 0.158(3) Uiso 1.000000 GR . .
H17g H 0.9747(4) 0.230(3) 0.8194(13) 0.225(5) Uiso 1.000000 GR . .
H17h H 0.917(2) 0.1706(11) 0.725(5) 0.225(5) Uiso 1.000000 GR . .
H17i H 0.914(2) 0.256(2) 0.695(4) 0.225(5) Uiso 1.000000 GR . .
H18g H 0.805(4) 0.1279(4) 0.8356(19) 0.171(3) Uiso 1.000000 GR . .
H18h H 0.856(3) 0.1920(17) 0.9231(9) 0.171(3) Uiso 1.000000 GR . .
H18i H 0.7221(17) 0.1838(19) 0.861(3) 0.171(3) Uiso 1.000000 GR . .
H19g H 0.831(2) 0.3243(9) 0.8537(18) 0.177(3) Uiso 1.000000 GR . .
H19h H 0.779(4) 0.3382(5) 0.725(2) 0.177(3) Uiso 1.000000 GR . .
H19i H 0.6984(16) 0.3116(5) 0.784(4) 0.177(3) Uiso 1.000000 GR . .
H1Aa H 0.1133(6) 0.5098(5) 0.0253(6) 0.138(3) Uiso 1.000000 R . .
H2Aa H -0.1222(3) 0.5002(3) 0.4626(4) 0.0921(16) Uiso 0.600000 R . 1
H2Ab H -0.1477(3) 0.4967(3) 0.4428(4) 0.0921(16) Uiso 0.400000 R . 2
H2Ac H -0.0865(6) 0.4118(4) -0.0084(6) 0.141(3) Uiso 1.000000 R . .
H3Aa H -0.1823(4) 0.4346(3) 0.5929(5) 0.1143(19) Uiso 1.000000 R . .
H3Ab H -0.0808(4) 0.3794(3) 0.6068(5) 0.1143(19) Uiso 1.000000 R . .
H3A H 0.0049(6) 0.2637(4) 0.0761(6) 0.127(3) Uiso 1.000000 R . .
H4A H 0.2562(5) 0.2718(4) 0.1582(5) 0.111(2) Uiso 1.000000 R . .
H5A H 0.1139(6) 0.3533(5) -0.0407(6) 0.135(3) Uiso 1.000000 R . .
H6A H 0.3199(6) 0.4214(4) 0.1291(5) 0.110(2) Uiso 1.000000 R . .
H7A H -0.0708(5) 0.3653(4) 0.2119(6) 0.130(3) Uiso 1.000000 R . .
H8A H 0.1389(5) 0.2772(3) 0.3133(5) 0.101(2) Uiso 1.000000 R . .
H9A H -0.0036(5) 0.5175(4) 0.1775(6) 0.130(3) Uiso 1.000000 R . .
H11a H 0.2045(3) 0.4740(3) 0.4289(4) 0.0895(16) Uiso 1.000000 R . .
H11b H 0.1688(3) 0.3935(3) 0.4506(4) 0.0895(16) Uiso 1.000000 R . .
H13A H 0.2384(4) 0.5145(3) 0.2622(4) 0.0934(16) Uiso 1.000000 R . .
H15a H 0.5143(13) 0.3603(12) 0.5593(18) 0.140(2) Uiso 1.000000 GR . .
H15b H 0.5998(10) 0.396(2) 0.5123(8) 0.140(2) Uiso 1.000000 GR . .
H15c H 0.552(2) 0.4441(9) 0.5854(12) 0.140(2) Uiso 1.000000 GR . .
H17a H -0.4102(10) 0.330(7) 0.3293(17) 0.227(8) Uiso 0.600000 GR . 1
H17b H -0.484(5) 0.379(3) 0.227(9) 0.227(8) Uiso 0.600000 GR . 1
H17c H -0.481(6) 0.292(4) 0.214(8) 0.227(8) Uiso 0.600000 GR . 1
H18a H -0.218(3) 0.2702(5) 0.196(6) 0.163(5) Uiso 0.600000 GR . 1
H18b H -0.273(6) 0.2386(15) 0.276(2) 0.163(5) Uiso 0.600000 GR . 1
H18c H -0.345(3) 0.2394(16) 0.148(4) 0.163(5) Uiso 0.600000 GR . 1
H19a H -0.373(8) 0.4387(16) 0.126(3) 0.204(7) Uiso 0.600000 GR . 1
H19b H -0.279(3) 0.391(4) 0.106(5) 0.204(7) Uiso 0.600000 GR . 1
H19c H -0.409(6) 0.366(3) 0.0528(16) 0.204(7) Uiso 0.600000 GR . 1
H19d H -0.448(10) 0.432(5) 0.180(5) 0.204(11) Uiso 0.400000 GR . 2
H19e H -0.3534(18) 0.443(4) 0.130(10) 0.204(11) Uiso 0.400000 GR . 2
H19f H -0.457(9) 0.3874(12) 0.074(5) 0.204(11) Uiso 0.400000 GR . 2
H17d H -0.358(5) 0.281(6) 0.334(4) 0.198(11) Uiso 0.400000 GR . 2
H17e H -0.471(6) 0.320(3) 0.253(11) 0.198(11) Uiso 0.400000 GR . 2
H17f H -0.423(10) 0.250(4) 0.213(7) 0.198(11) Uiso 0.400000 GR . 2
H18d H -0.222(11) 0.338(6) 0.139(13) 0.268(12) Uiso 0.400000 GR . 2
H18e H -0.260(16) 0.259(4) 0.163(10) 0.268(12) Uiso 0.400000 GR . 2
H18f H -0.345(5) 0.308(10) 0.065(4) 0.268(12) Uiso 0.400000 GR . 2
H1A H 0.3673(3) 0.3329(2) 0.4129(3) 0.0803(12) Uiso 1.000000 R . .
H2 H 0.5108(3) 0.0919(2) 0.5553(3) 0.0763(11) Uiso 1.000000 R . .
H1b H 0.0823(3) 0.1257(2) 0.6095(3) 0.0850(12) Uiso 1.000000 R . .
H2A H 0.0005(3) 0.3765(2) 0.4629(3) 0.0824(12) Uiso 1.000000 R . .

loop_
_atom_site_aniso_label
_atom_site_aniso_U_11
_atom_site_aniso_U_22
_atom_site_aniso_U_33
_atom_site_aniso_U_12
_atom_site_aniso_U_13
_atom_site_aniso_U_23
B1 0.086(4) 0.228(10) 0.090(6) -0.010(6) 0.021(4) -0.016(6)
N1 0.060(2) 0.068(2) 0.091(3) -0.003(2) 0.037(2) 0.004(2)
O1 0.090(2) 0.074(2) 0.134(3) 0.008(2) 0.051(2) 0.014(2)
N2 0.0537(18) 0.066(2) 0.075(3) 0.0006(17) 0.0300(18) 0.0009(18)
B2 0.070(3) 0.140(6) 0.111(5) -0.036(4) 0.039(4) -0.049(5)
C2 0.058(2) 0.099(4) 0.076(3) -0.013(2) 0.032(2) -0.008(3)
B3 0.102(5) 0.185(9) 0.135(7) -0.050(6) 0.054(5) -0.081(7)
O3 0.085(2) 0.067(2) 0.126(3) 0.0200(18) 0.051(2) 0.027(2)
C3 0.091(3) 0.112(4) 0.109(4) 0.021(3) 0.066(4) 0.008(4)
B4 0.095(4) 0.168(7) 0.092(5) -0.005(5) 0.053(4) -0.001(5)
C4 0.132(5) 0.071(4) 0.084(4) -0.012(3) 0.064(4) -0.011(3)
B5 0.103(5) 0.125(6) 0.113(5) -0.021(4) 0.063(4) -0.042(5)
C5 0.282(12) 0.106(6) 0.125(7) 0.013(7) 0.109(8) -0.020(5)
B6 0.117(6) 0.237(12) 0.096(6) -0.024(7) 0.044(5) -0.060(7)
C6 0.39(2) 0.104(7) 0.148(11) -0.057(11) 0.138(13) -0.043(8)
B7 0.099(5) 0.216(11) 0.089(5) 0.024(6) 0.036(4) 0.032(6)
C7 0.272(14) 0.179(12) 0.122(9) -0.130(10) 0.066(10) -0.050(9)
B8 0.079(4) 0.162(8) 0.077(5) 0.019(4) 0.022(3) 0.011(5)
C8 0.145(6) 0.201(9) 0.102(6) -0.055(7) 0.033(5) -0.038(6)
B9 0.085(4) 0.107(5) 0.099(5) 0.014(4) 0.047(4) 0.027(4)
C9 0.103(4) 0.119(5) 0.096(4) -0.022(4) 0.041(4) -0.035(4)
C10 0.051(2) 0.077(3) 0.079(3) -0.008(2) 0.031(2) -0.002(3)
B10 0.071(3) 0.069(4) 0.089(4) -0.001(3) 0.043(3) -0.001(3)
C11 0.063(2) 0.077(3) 0.089(4) -0.013(2) 0.037(3) -0.008(3)
C12 0.064(3) 0.071(3) 0.075(3) -0.003(2) 0.031(2) -0.001(3)
C13 0.076(3) 0.068(3) 0.095(4) -0.012(2) 0.039(3) -0.022(3)
C14 0.065(3) 0.086(4) 0.089(4) 0.011(3) 0.040(3) 0.002(3)
C15 0.080(3) 0.119(5) 0.110(4) -0.002(3) 0.030(3) -0.011(4)
C16 0.061(3) 0.111(5) 0.094(4) -0.007(3) 0.026(3) -0.017(4)
C17 0.059(3) 0.231(9) 0.150(6) -0.024(4) 0.031(4) -0.031(6)
C18 0.093(4) 0.119(5) 0.117(5) -0.017(4) 0.027(4) -0.004(4)
C19 0.111(4) 0.105(5) 0.118(5) -0.024(4) 0.023(4) -0.033(4)
N1A 0.0565(19) 0.063(2) 0.082(3) 0.0044(19) 0.028(2) 0.001(2)
O1A 0.080(2) 0.065(2) 0.124(3) -0.0122(19) 0.031(2) -0.003(2)
B1A 0.144(6) 0.109(6) 0.077(5) 0.023(5) 0.025(4) 0.016(4)
N2A 0.0577(19) 0.062(2) 0.096(3) -0.0016(18) 0.040(2) -0.009(2)
C2A 0.065(3) 0.095(4) 0.080(3) -0.009(2) 0.038(2) -0.014(3)
B2A 0.092(4) 0.132(7) 0.094(5) 0.027(4) 0.000(4) -0.023(5)
C3A 0.090(3) 0.095(4) 0.115(4) -0.008(3) 0.055(3) -0.010(4)
O3A 0.129(3) 0.068(2) 0.204(5) 0.012(2) 0.110(3) 0.012(3)
B3A 0.095(4) 0.102(5) 0.101(5) -0.011(4) 0.018(4) -0.035(4)
C4A 0.102(4) 0.108(5) 0.084(4) -0.006(4) 0.045(3) 0.001(4)
B4A 0.093(4) 0.099(5) 0.084(4) 0.016(4) 0.033(4) -0.016(4)
B5A 0.118(5) 0.129(6) 0.078(4) 0.006(5) 0.025(4) -0.022(5)
C5A 0.194(8) 0.114(5) 0.112(6) 0.014(6) 0.072(6) -0.027(5)
B6A 0.099(4) 0.109(5) 0.080(4) 0.007(4) 0.047(4) 0.000(4)
C6A 0.281(13) 0.122(7) 0.125(9) -0.009(10) 0.086(10) -0.020(6)
B7A 0.056(3) 0.142(6) 0.112(6) -0.006(4) 0.016(3) -0.036(5)
C7A 0.273(15) 0.213(14) 0.110(8) -0.107(13) 0.085(10) -0.051(8)
B8A 0.090(4) 0.069(4) 0.097(5) -0.009(3) 0.040(4) -0.014(3)
C8A 0.127(6) 0.307(16) 0.113(8) -0.039(9) 0.036(6) -0.016(8)
B9A 0.091(4) 0.107(5) 0.103(5) 0.032(4) 0.011(4) -0.013(4)
C9A 0.121(5) 0.159(7) 0.103(5) -0.005(5) 0.037(4) -0.024(5)
C10A 0.069(3) 0.073(3) 0.108(4) 0.010(3) 0.046(3) -0.009(3)
B10A 0.067(3) 0.056(3) 0.087(4) 0.006(3) 0.039(3) -0.003(3)
C11A 0.059(2) 0.086(3) 0.087(4) -0.002(2) 0.037(2) -0.016(3)
C12A 0.054(2) 0.077(3) 0.078(3) 0.005(2) 0.026(2) -0.007(3)
C13A 0.078(3) 0.059(3) 0.083(3) 0.006(2) 0.017(2) 0.013(3)
C14A 0.057(3) 0.077(3) 0.092(4) 0.006(3) 0.034(3) -0.014(3)
C15A 0.068(3) 0.110(4) 0.095(4) 0.002(3) 0.023(3) -0.005(3)
C16A 0.063(3) 0.131(6) 0.118(5) -0.019(3) 0.024(3) -0.053(4)
O2 0.053(3) 0.077(4) 0.088(4) -0.028(3) 0.035(3) 0.001(3)
O4 0.051(4) 0.061(5) 0.072(5) -0.017(3) 0.017(3) -0.012(3)
C1 0.043(4) 0.057(5) 0.060(5) 0.004(3) 0.016(3) -0.008(4)
C1A 0.065(5) 0.060(5) 0.085(5) -0.009(3) 0.034(3) -0.002(4)
O2A 0.045(2) 0.086(4) 0.122(4) -0.002(2) 0.036(3) -0.023(3)
O4A 0.061(4) 0.089(5) 0.076(5) -0.007(3) 0.019(3) -0.013(3)
C17A 0.080(6) 0.208(14) 0.150(10) -0.054(7) 0.029(6) -0.061(8)
C18A 0.109(7) 0.080(6) 0.110(8) -0.009(5) 0.012(5) -0.021(5)
C19A 0.152(11) 0.121(9) 0.109(9) -0.006(7) 0.022(6) 0.013(6)
C1B 0.056(5) 0.108(8) 0.095(7) 0.000(4) 0.031(4) 0.001(4)
O2B 0.078(4) 0.116(6) 0.140(6) 0.007(4) 0.030(4) -0.007(5)
O4B 0.082(5) 0.078(6) 0.091(6) -0.002(4) 0.028(3) -0.012(4)
C1C 0.088(8) 0.108(9) 0.108(9) -0.011(5) 0.043(4) 0.000(5)
O2C 0.119(7) 0.159(9) 0.125(8) -0.014(6) 0.043(5) -0.014(6)
O4C 0.085(7) 0.094(8) 0.110(8) -0.011(4) 0.027(4) -0.001(4)
C19C 0.130(13) 0.145(13) 0.105(11) -0.038(8) 0.015(7) -0.009(8)
C17C 0.134(14) 0.094(11) 0.151(14) -0.046(8) 0.039(8) 0.006(8)
C18C 0.136(13) 0.198(16) 0.186(15) -0.031(9) 0.044(8) -0.056(9)

loop_
_atom_type_symbol
_atom_type_scat_Cromer_Mann_a1
_atom_type_scat_Cromer_Mann_a2
_atom_type_scat_Cromer_Mann_a3
_atom_type_scat_Cromer_Mann_a4
_atom_type_scat_Cromer_Mann_b1
_atom_type_scat_Cromer_Mann_b2
_atom_type_scat_Cromer_Mann_b3
_atom_type_scat_Cromer_Mann_b4
_atom_type_scat_Cromer_Mann_c
_atom_type_scat_source
H 0.49300 0.32291 0.14019 0.04081 10.51090 26.12570 3.14236 57.79970 0.0030380000826 'International Tables Volume C Table 6.1.1.4 (pp. 500-502)'
C 2.31000 1.02000 1.58860 0.86500 20.84390 10.20750 0.56870 51.65120 0.215599998832 'International Tables Volume C Table 6.1.1.4 (pp. 500-502)'
B 2.05450 1.33260 1.09790 0.70680 23.21850 1.02100 60.34980 0.14030 -0.193200007081 'International Tables Volume C Table 6.1.1.4 (pp. 500-502)'
O 3.04850 2.28680 1.54630 0.86700 13.27710 5.70110 0.32390 32.90890 0.250800013542 'International Tables Volume C Table 6.1.1.4 (pp. 500-502)'
N 12.21260 3.13220 2.01250 1.16630 0.00570 9.89330 28.99750 0.58260 -11.5290002823 'International Tables Volume C Table 6.1.1.4 (pp. 500-502)'

loop_
_geom_angle_atom_site_label_1
_geom_angle_atom_site_label_2
_geom_angle_atom_site_label_3
_geom_angle
B3 B1 B2 59.6(5)
B6 B1 B2 108.1(6)
B6 B1 B3 60.0(5)
B7 B1 B2 108.8(5)
B7 B1 B3 108.9(5)
B7 B1 B6 61.0(5)
B8 B1 B2 60.7(4)
B8 B1 B3 107.8(5)
B8 B1 B6 107.8(6)
B8 B1 B7 59.3(5)
H1 B1 B2 121.4(3)
H1 B1 B3 121.7(4)
H1 B1 B6 121.6(4)
H1 B1 B7 121.0(4)
H1 B1 B8 122.0(4)
C14 N1 B10 127.8(4)
H1b N1 B10 116.1(3)
H1b N1 C14 116.1(3)
C10 N2 C2 122.4(4)
H2 N2 C2 118.8(2)
H2 N2 C10 118.8(2)
B3 B2 B1 60.7(5)
B8 B2 B1 59.6(5)
B8 B2 B3 107.9(6)
C12 B2 B1 104.2(5)
C12 B2 B3 104.9(4)
C12 B2 B8 57.6(3)
C13 B2 B1 105.0(5)
C13 B2 B3 58.5(4)
C13 B2 B8 104.1(4)
C13 B2 C12 57.6(3)
H2b B2 B1 122.8(3)
H2b B2 B3 121.8(4)
H2b B2 B8 122.8(3)
H2b B2 C12 124.8(3)
H2b B2 C13 124.5(3)
C3 C2 N2 113.0(4)
H2ad C2 C1 102.6(4)
H2be C2 C1B 113.9(5)
B2 B3 B1 59.7(5)
B5 B3 B1 108.5(6)
B5 B3 B2 110.0(5)
B6 B3 B1 60.5(5)
B6 B3 B2 108.6(7)
B6 B3 B5 59.3(4)
C13 B3 B1 105.4(6)
C13 B3 B2 60.1(4)
C13 B3 B5 59.4(3)
C13 B3 B6 104.7(5)
H3 B3 B1 122.2(4)
H3 B3 B2 120.4(4)
H3 B3 B5 120.9(4)
H3 B3 B6 122.7(4)
H3 B3 C13 124.1(4)
C4 C3 C2 115.2(4)
H3b C3 C2 108.5(3)
H3b C3 C4 108.5(3)
H3c C3 C2 108.5(3)
H3c C3 C4 108.5(3)
H3c C3 H3b 107.5
B6 B4 B5 60.2(5)
B7 B4 B5 108.5(5)
B7 B4 B6 60.3(5)
B9 B4 B5 108.2(5)
B9 B4 B6 106.1(5)
B9 B4 B7 57.6(4)
B10 B4 B5 61.0(4)
B10 B4 B6 108.8(5)
B10 B4 B7 107.6(5)
B10 B4 B9 60.6(4)
H4 B4 B5 120.9(3)
H4 B4 B6 121.9(3)
H4 B4 B7 122.4(3)
H4 B4 B9 123.1(3)
H4 B4 B10 120.8(3)
C5 C4 C3 119.2(7)
C9 C4 C3 123.8(5)
C9 C4 C5 117.0(7)
B4 B5 B3 108.3(6)
B6 B5 B3 60.3(5)
B6 B5 B4 60.3(5)
B10 B5 B3 107.6(5)
B10 B5 B4 59.3(4)
B10 B5 B6 107.5(6)
C13 B5 B3 57.9(3)
C13 B5 B4 104.6(5)
C13 B5 B6 104.3(5)
C13 B5 B10 59.2(3)
H5 B5 B3 121.6(4)
H5 B5 B4 122.3(3)
H5 B5 B6 122.4(4)
H5 B5 B10 121.8(3)
H5 B5 C13 125.0(3)
C6 C5 C4 121.2(9)
H5b C5 C4 119.4(6)
H5b C5 C6 119.4(6)
B3 B6 B1 59.5(5)
B4 B6 B1 109.1(6)
B4 B6 B3 107.8(6)
B5 B6 B1 108.6(6)
B5 B6 B3 60.4(5)
B5 B6 B4 59.5(4)
B7 B6 B1 59.4(5)
B7 B6 B3 107.2(6)
B7 B6 B4 62.1(5)
B7 B6 B5 109.3(6)
H6 B6 B1 121.7(4)
H6 B6 B3 122.4(4)
H6 B6 B4 121.0(3)
H6 B6 B5 121.2(4)
H6 B6 B7 121.2(4)
C7 C6 C5 120.9(12)
H6b C6 C5 119.5(6)
H6b C6 C7 119.5(8)
B4 B7 B1 105.8(6)
B6 B7 B1 59.7(5)
B6 B7 B4 57.6(4)
B8 B7 B1 59.4(5)
B8 B7 B4 107.6(5)
B8 B7 B6 106.8(6)
B9 B7 B1 107.1(6)
B9 B7 B4 59.9(4)
B9 B7 B6 105.8(6)
B9 B7 B8 60.4(4)
H7 B7 B1 122.6(4)
H7 B7 B4 123.0(4)
H7 B7 B6 123.4(4)
H7 B7 B8 121.7(4)
H7 B7 B9 122.1(4)
C8 C7 C6 119.1(12)
H7b C7 C6 120.5(8)
H7b C7 C8 120.5(7)
B2 B8 B1 59.6(5)
B7 B8 B1 61.2(5)
B7 B8 B2 109.5(6)
B9 B8 B1 108.1(5)
B9 B8 B2 108.3(5)
B9 B8 B7 59.9(4)
C12 B8 B1 105.2(6)
C12 B8 B2 59.0(4)
C12 B8 B7 106.5(5)
C12 B8 B9 59.3(3)
H8 B8 B1 122.3(3)
H8 B8 B2 121.2(3)
H8 B8 B7 121.0(4)
H8 B8 B9 121.6(4)
H8 B8 C12 124.0(3)
C9 C8 C7 118.7(9)
H8b C8 C7 120.7(7)
H8b C8 C9 120.7(5)
B7 B9 B4 62.5(4)
B8 B9 B4 109.0(6)
B8 B9 B7 59.7(4)
B10 B9 B4 58.1(4)
B10 B9 B7 109.6(6)
B10 B9 B8 109.5(5)
C12 B9 B4 105.4(5)
C12 B9 B7 105.1(5)
C12 B9 B8 57.7(3)
C12 B9 B10 61.6(3)
H9 B9 B4 122.0(3)
H9 B9 B7 121.3(4)
H9 B9 B8 121.5(4)
H9 B9 B10 120.4(3)
H9 B9 C12 124.2(3)
C8 C9 C4 123.0(7)
H9b C9 C4 118.5(4)
H9b C9 C8 118.5(5)
O3 C10 N2 124.5(4)
C11 C10 N2 115.9(4)
C11 C10 O3 119.6(4)
B4 B10 N1 129.7(4)
B5 B10 N1 127.0(5)
B5 B10 B4 59.7(4)
B9 B10 N1 121.7(4)
B9 B10 B4 61.3(4)
B9 B10 B5 107.7(5)
C12 B10 N1 118.1(4)
C12 B10 B4 104.3(4)
C12 B10 B5 103.6(4)
C12 B10 B9 56.9(3)
C13 B10 N1 120.4(4)
C13 B10 B4 104.9(4)
C13 B10 B5 59.1(3)
C13 B10 B9 102.8(4)
C13 B10 C12 56.0(3)
C12 C11 C10 114.0(4)
H11c C11 C10 108.7(2)
H11c C11 C12 108.7(2)
H11d C11 C10 108.7(3)
H11d C11 C12 108.7(3)
H11d C11 H11c 107.6
B8 C12 B2 63.4(4)
B9 C12 B2 114.8(5)
B9 C12 B8 63.0(4)
B10 C12 B2 113.7(4)
B10 C12 B8 113.8(4)
B10 C12 B9 61.5(3)
C11 C12 B2 118.8(4)
C11 C12 B8 122.5(4)
C11 C12 B9 119.9(4)
C11 C12 B10 114.8(4)
C13 C12 B2 62.1(3)
C13 C12 B8 112.2(4)
C13 C12 B9 109.9(4)
C13 C12 B10 60.2(3)
C13 C12 C11 117.6(4)
B3 C13 B2 61.4(4)
B5 C13 B2 113.8(5)
B5 C13 B3 62.7(4)
B10 C13 B2 115.3(4)
B10 C13 B3 113.7(5)
B10 C13 B5 61.7(3)
C12 C13 B2 60.3(3)
C12 C13 B3 109.4(5)
C12 C13 B5 111.8(4)
C12 C13 B10 63.8(3)
H13 C13 B2 118.3(3)
H13 C13 B3 119.9(4)
H13 C13 B5 118.6(3)
H13 C13 B10 116.8(3)
H13 C13 C12 120.7(2)
O1 C14 N1 121.6(4)
C15 C14 N1 116.0(5)
C15 C14 O1 122.4(5)
H15d C15 C14 109.5
H15e C15 C14 109.5
H15e C15 H15d 109.5
H15f C15 C14 109.5
H15f C15 H15d 109.5
H15f C15 H15e 109.5
C18 C16 C17 110.6(5)
C19 C16 C17 111.9(5)
C19 C16 C18 112.3(5)
H17g C17 C16 109.5
H17h C17 C16 109.5
H17h C17 H17g 109.5
H17i C17 C16 109.5
H17i C17 H17g 109.5
H17i C17 H17h 109.5
H18g C18 C16 109.5
H18h C18 C16 109.5
H18h C18 H18g 109.5
H18i C18 C16 109.5
H18i C18 H18g 109.5
H18i C18 H18h 109.5
H19g C19 C16 109.5
H19h C19 C16 109.5
H19h C19 H19g 109.5
H19i C19 C16 109.5
H19i C19 H19g 109.5
H19i C19 H19h 109.5
C14A N1A B10A 127.6(4)
H1A N1A B10A 116.2(3)
H1A N1A C14A 116.2(3)
B5A B1A B2A 59.7(4)
B6A B1A B2A 107.2(5)
B6A B1A B5A 60.0(4)
B9A B1A B2A 59.9(4)
B9A B1A B5A 108.0(6)
B9A B1A B6A 107.7(5)
C13A B1A B2A 103.7(5)
C13A B1A B5A 104.7(5)
C13A B1A B6A 58.9(3)
C13A B1A B9A 58.1(3)
H1Aa B1A B2A 123.0(3)
H1Aa B1A B5A 122.3(3)
H1Aa B1A B6A 121.6(4)
H1Aa B1A B9A 121.7(4)
H1Aa B1A C13A 125.1(3)
C10A N2A C2A 122.6(4)
H2A N2A C2A 118.7(3)
H2A N2A C10A 118.7(3)
C3A C2A N2A 110.8(4)
H2Aa C2A C1A 104.3(4)
H2Ab C2A C1C 113.8(6)
B3A B2A B1A 107.3(5)
B5A B2A B1A 60.0(4)
B5A B2A B3A 59.5(4)
B7A B2A B1A 107.5(5)
B7A B2A B3A 60.3(4)
B7A B2A B5A 108.0(5)
B9A B2A B1A 59.7(4)
B9A B2A B3A 108.1(5)
B9A B2A B5A 108.1(5)
B9A B2A B7A 60.1(4)
H2Ac B2A B1A 122.2(3)
H2Ac B2A B3A 121.9(3)
H2Ac B2A B5A 121.8(3)
H2Ac B2A B7A 121.7(3)
H2Ac B2A B9A 121.6(3)
C4A C3A C2A 112.9(4)
H3Aa C3A C2A 109.0(2)
H3Aa C3A C4A 109.0(3)
H3Ab C3A C2A 109.0(3)
H3Ab C3A C4A 109.0(3)
H3Ab C3A H3Aa 107.8
B4A B3A B2A 107.8(5)
B5A B3A B2A 60.1(4)
B5A B3A B4A 60.0(4)
B7A B3A B2A 59.8(4)
B7A B3A B4A 107.9(4)
B7A B3A B5A 108.0(5)
B8A B3A B2A 108.0(5)
B8A B3A B4A 60.3(3)
B8A B3A B5A 108.5(5)
B8A B3A B7A 59.9(4)
H3A B3A B2A 121.9(3)
H3A B3A B4A 121.8(3)
H3A B3A B5A 121.5(3)
H3A B3A B7A 121.9(3)
H3A B3A B8A 121.4(3)
C5A C4A C3A 121.0(6)
C9A C4A C3A 121.3(6)
C9A C4A C5A 117.7(7)
B5A B4A B3A 59.7(4)
B6A B4A B3A 108.3(5)
B6A B4A B5A 61.0(4)
B8A B4A B3A 59.5(4)
B8A B4A B5A 107.7(5)
B8A B4A B6A 107.9(4)
B10A B4A B3A 108.8(4)
B10A B4A B5A 110.0(5)
B10A B4A B6A 60.6(4)
B10A B4A B8A 60.3(3)
H4A B4A B3A 121.8(3)
H4A B4A B5A 121.1(3)
H4A B4A B6A 121.3(3)
H4A B4A B8A 122.3(3)
H4A B4A B10A 120.5(3)
B2A B5A B1A 60.2(4)
B3A B5A B1A 108.2(5)
B3A B5A B2A 60.5(4)
B4A B5A B1A 107.0(5)
B4A B5A B2A 108.3(5)
B4A B5A B3A 60.3(4)
B6A B5A B1A 59.7(4)
B6A B5A B2A 107.5(5)
B6A B5A B3A 106.7(5)
B6A B5A B4A 58.4(4)
H5A B5A B1A 121.8(3)
H5A B5A B2A 121.3(3)
H5A B5A B3A 121.6(3)
H5A B5A B4A 122.2(3)
H5A B5A B6A 123.0(3)
C6A C5A C4A 122.6(9)
H5Aa C5A C4A 118.7(5)
H5Aa C5A C6A 118.7(6)
B4A B6A B1A 109.4(5)
B5A B6A B1A 60.3(4)
B5A B6A B4A 60.7(4)
B10A B6A B1A 110.1(5)
B10A B6A B4A 60.4(4)
B10A B6A B5A 109.5(5)
C13A B6A B1A 59.1(4)
C13A B6A B4A 105.3(4)
C13A B6A B5A 105.2(5)
C13A B6A B10A 59.5(3)
H6A B6A B1A 120.4(4)
H6A B6A B4A 121.8(3)
H6A B6A B5A 121.9(3)
H6A B6A B10A 120.2(3)
H6A B6A C13A 124.6(3)
C7A C6A C5A 117.9(12)
H6Aa C6A C5A 121.1(6)
H6Aa C6A C7A 121.1(8)
B3A B7A B2A 59.9(4)
B8A B7A B2A 107.6(5)
B8A B7A B3A 59.3(4)
B9A B7A B2A 59.8(4)
B9A B7A B3A 107.7(5)
B9A B7A B8A 108.2(4)
C12A B7A B2A 106.4(5)
C12A B7A B3A 105.7(4)
C12A B7A B8A 59.3(3)
C12A B7A B9A 59.8(3)
H7A B7A B2A 122.1(3)
H7A B7A B3A 122.6(3)
H7A B7A B8A 121.8(3)
H7A B7A B9A 121.4(3)
H7A B7A C12A 123.2(3)
C8A C7A C6A 122.1(13)
H7Aa C7A C6A 118.9(8)
H7Aa C7A C8A 118.9(8)
B4A B8A B3A 60.2(4)
B7A B8A B3A 60.8(4)
B7A B8A B4A 108.4(5)
B10A B8A B3A 108.4(5)
B10A B8A B4A 59.1(3)
B10A B8A B7A 109.1(5)
C12A B8A B3A 105.5(5)
C12A B8A B4A 106.2(4)
C12A B8A B7A 57.6(3)
C12A B8A B10A 61.4(3)
H8A B8A B3A 122.0(3)
H8A B8A B4A 122.3(3)
H8A B8A B7A 121.4(3)
H8A B8A B10A 120.6(3)
H8A B8A C12A 123.6(3)
C9A C8A C7A 120.2(11)
H8Aa C8A C7A 119.9(8)
H8Aa C8A C9A 119.9(6)
B2A B9A B1A 60.4(4)
B7A B9A B1A 108.1(5)
B7A B9A B2A 60.1(4)
C12A B9A B1A 106.0(4)
C12A B9A B2A 104.6(5)
C12A B9A B7A 57.2(4)
C13A B9A B1A 59.5(4)
C13A B9A B2A 105.2(5)
C13A B9A B7A 103.5(4)
C13A B9A C12A 57.5(3)
H9A B9A B1A 121.2(4)
H9A B9A B2A 122.7(3)
H9A B9A B7A 123.1(3)
H9A B9A C12A 124.5(3)
H9A B9A C13A 124.5(3)
C8A C9A C4A 119.4(8)
H9Aa C9A C4A 120.3(4)
H9Aa C9A C8A 120.3(6)
O3A C10A N2A 123.0(4)
C11A C10A N2A 116.5(5)
C11A C10A O3A 120.4(5)
B4A B10A N1A 130.1(4)
B6A B10A N1A 129.3(4)
B6A B10A B4A 59.0(4)
B8A B10A N1A 120.0(4)
B8A B10A B4A 60.5(3)
B8A B10A B6A 106.8(4)
C12A B10A N1A 116.5(4)
C12A B10A B4A 104.3(4)
C12A B10A B6A 103.9(4)
C12A B10A B8A 57.5(3)
C13A B10A N1A 122.0(4)
C13A B10A B4A 104.0(4)
C13A B10A B6A 59.1(3)
C13A B10A B8A 102.5(4)
C13A B10A C12A 56.0(3)
C12A C11A C10A 113.8(4)
H11a C11A C10A 108.8(3)
H11a C11A C12A 108.8(2)
H11b C11A C10A 108.8(3)
H11b C11A C12A 108.8(3)
H11b C11A H11a 107.7
B8A C12A B7A 63.1(4)
B9A C12A B7A 63.0(4)
B9A C12A B8A 113.7(4)
B10A C12A B7A 113.2(4)
B10A C12A B8A 61.0(3)
B10A C12A B9A 112.2(4)
C11A C12A B7A 124.7(4)
C11A C12A B8A 119.7(4)
C11A C12A B9A 121.5(4)
C11A C12A B10A 113.2(3)
C13A C12A B7A 110.3(4)
C13A C12A B8A 108.7(4)
C13A C12A B9A 60.3(3)
C13A C12A B10A 60.3(3)
C13A C12A C11A 118.0(4)
B6A C13A B1A 62.0(4)
B9A C13A B1A 62.5(4)
B9A C13A B6A 113.8(4)
B10A C13A B1A 113.9(4)
B10A C13A B6A 61.3(3)
B10A C13A B9A 116.6(4)
C12A C13A B1A 112.1(4)
C12A C13A B6A 111.8(4)
C12A C13A B9A 62.2(3)
C12A C13A B10A 63.7(3)
H13A C13A B1A 119.0(3)
H13A C13A B6A 119.7(3)
H13A C13A B9A 117.0(3)
H13A C13A B10A 116.7(2)
H13A C13A C12A 119.3(2)
O1A C14A N1A 121.3(4)
C15A C14A N1A 115.0(5)
C15A C14A O1A 123.7(5)
H15a C15A C14A 109.5
H15b C15A C14A 109.5
H15b C15A H15a 109.5
H15c C15A C14A 109.5
H15c C15A H15a 109.5
H15c C15A H15b 109.5
C17A C16A O4A 110.5(8)
C18A C16A O4A 96.9(6)
C18A C16A C17A 108.8(8)
C19A C16A O4A 111.2(8)
C19A C16A C17A 117.0(9)
C19A C16A C18A 110.8(8)
C19C C16A O4C 93.8(9)
C17C C16A O4C 122.9(12)
C17C C16A C19C 113.0(11)
C18C C16A O4C 106.8(10)
C18C C16A C19C 99.3(13)
C18C C16A C17C 116.4(12)
O4 C1 O2 129.0(9)
O4A C1A O2A 124.1(8)
H17b C17A H17a 109.5
H17c C17A H17a 109.5
H17c C17A H17b 109.5
H18b C18A H18a 109.5
H18c C18A H18a 109.5
H18c C18A H18b 109.5
H19b C19A H19a 109.5
H19c C19A H19a 109.5
H19c C19A H19b 109.5
O4B C1B O2B 120.8(13)
O4C C1C O2C 132.0(17)
H19e C19C H19d 109.5
H19f C19C H19d 109.5
H19f C19C H19e 109.5
H17e C17C H17d 109.5
H17f C17C H17d 109.5
H17f C17C H17e 109.5
H18e C18C H18d 109.5
H18f C18C H18d 109.5
H18f C18C H18e 109.5

loop_
_geom_bond_atom_site_label_1
_geom_bond_atom_site_label_2
_geom_bond_distance
B1 B2 1.738(11)
B1 B3 1.756(13)
B1 B6 1.775(11)
B1 B7 1.769(12)
B1 B8 1.738(12)
B1 H1 1.1000
N1 B10 1.449(6)
N1 C14 1.340(6)
N1 H1b 0.8600
O1 C14 1.230(6)
N2 C2 1.454(5)
N2 C10 1.326(5)
N2 H2 0.8600
B2 B3 1.736(10)
B2 B8 1.757(11)
B2 C12 1.684(7)
B2 C13 1.713(8)
B2 H2b 1.1000
C2 C3 1.501(7)
C2 C1 1.597(11)
C2 C1B 1.544(13)
C2 H2ad 0.9800
C2 H2be 0.9800
B3 B5 1.767(9)
B3 B6 1.766(13)
B3 C13 1.685(9)
B3 H3 1.1000
O3 C10 1.221(5)
C3 C4 1.487(7)
C3 H3b 0.9700
C3 H3c 0.9700
B4 B5 1.734(11)
B4 B6 1.748(11)
B4 B7 1.828(10)
B4 B9 1.783(10)
B4 B10 1.726(9)
B4 H4 1.1000
C4 C5 1.365(8)
C4 C9 1.355(7)
B5 B6 1.747(12)
B5 B10 1.756(9)
B5 C13 1.712(8)
B5 H5 1.1000
C5 C6 1.365(13)
C5 H5b 0.9300
B6 B7 1.798(14)
B6 H6 1.1000
C6 C7 1.349(15)
C6 H6b 0.9300
B7 B8 1.736(10)
B7 B9 1.739(11)
B7 H7 1.1000
C7 C8 1.375(13)
C7 H7b 0.9300
B8 B9 1.749(9)
B8 C12 1.660(8)
B8 H8 1.1000
C8 C9 1.366(8)
C8 H8b 0.9300
B9 B10 1.772(8)
B9 C12 1.689(8)
B9 H9 1.1000
C9 H9b 0.9300
C10 C11 1.507(6)
B10 C12 1.772(6)
B10 C13 1.713(6)
C11 C12 1.521(6)
C11 H11c 0.9700
C11 H11d 0.9700
C12 C13 1.636(6)
C13 H13 1.1000
C14 C15 1.488(6)
C15 H15d 0.9600
C15 H15e 0.9600
C15 H15f 0.9600
C16 C17 1.522(6)
C16 C18 1.480(8)
C16 C19 1.478(8)
C16 O4 1.494(10)
C16 O4B 1.512(12)
C17 H17g 0.9600
C17 H17h 0.9600
C17 H17i 0.9600
C18 H18g 0.9600
C18 H18h 0.9600
C18 H18i 0.9600
C19 H19g 0.9600
C19 H19h 0.9600
C19 H19i 0.9600
N1A B10A 1.459(6)
N1A C14A 1.342(6)
N1A H1A 0.8600
O1A C14A 1.219(6)
B1A B2A 1.765(10)
B1A B5A 1.762(11)
B1A B6A 1.751(9)
B1A B9A 1.753(11)
B1A C13A 1.703(8)
B1A H1Aa 1.1000
N2A C2A 1.439(5)
N2A C10A 1.322(6)
N2A H2A 0.8600
C2A C3A 1.522(6)
C2A C1A 1.527(9)
C2A C1C 1.628(17)
C2A H2Aa 0.9800
C2A H2Ab 0.9800
B2A B3A 1.763(10)
B2A B5A 1.756(10)
B2A B7A 1.760(11)
B2A B9A 1.756(10)
B2A H2Ac 1.1000
C3A C4A 1.482(7)
C3A H3Aa 0.9700
C3A H3Ab 0.9700
O3A C10A 1.220(6)
B3A B4A 1.755(9)
B3A B5A 1.746(11)
B3A B7A 1.769(10)
B3A B8A 1.743(9)
B3A H3A 1.1000
C4A C5A 1.360(8)
C4A C9A 1.344(8)
B4A B5A 1.750(10)
B4A B6A 1.709(10)
B4A B8A 1.757(9)
B4A B10A 1.733(8)
B4A H4A 1.1000
B5A B6A 1.755(9)
B5A H5A 1.1000
C5A C6A 1.382(11)
C5A H5Aa 0.9300
B6A B10A 1.736(9)
B6A C13A 1.699(8)
B6A H6A 1.1000
C6A C7A 1.318(13)
C6A H6Aa 0.9300
B7A B8A 1.754(8)
B7A B9A 1.760(11)
B7A C12A 1.661(7)
B7A H7A 1.1000
C7A C8A 1.321(14)
C7A H7Aa 0.9300
B8A B10A 1.754(8)
B8A C12A 1.692(7)
B8A H8A 1.1000
C8A C9A 1.407(11)
C8A H8Aa 0.9300
B9A C12A 1.707(8)
B9A C13A 1.678(7)
B9A H9A 1.1000
C9A H9Aa 0.9300
C10A C11A 1.498(6)
B10A C12A 1.762(6)
B10A C13A 1.706(7)
C11A C12A 1.506(6)
C11A H11a 0.9700
C11A H11b 0.9700
C12A C13A 1.629(6)
C13A H13A 1.1000
C14A C15A 1.500(6)
C15A H15a 0.9600
C15A H15b 0.9600
C15A H15c 0.9600
C16A O4A 1.483(10)
C16A C17A 1.519(11)
C16A C18A 1.522(9)
C16A C19A 1.495(11)
C16A O4C 1.499(16)
C16A C19C 1.543(14)
C16A C17C 1.471(14)
C16A C18C 1.508(15)
O2 C1 1.164(10)
O4 C1 1.349(11)
C1A O2A 1.191(8)
C1A O4A 1.315(10)
C17A H17a 0.9600
C17A H17b 0.9600
C17A H17c 0.9600
C18A H18a 0.9600
C18A H18b 0.9600
C18A H18c 0.9600
C19A H19a 0.9600
C19A H19b 0.9600
C19A H19c 0.9600
C1B O2B 1.275(13)
C1B O4B 1.263(13)
C1C O2C 1.243(13)
C1C O4C 1.344(16)
C19C H19d 0.9600
C19C H19e 0.9600
C19C H19f 0.9600
C17C H17d 0.9600
C17C H17e 0.9600
C17C H17f 0.9600
C18C H18d 0.9600
C18C H18e 0.9600
C18C H18f 0.9600

loop_
_restr_distance_atom_site_label_1
_restr_distance_atom_site_label_2
_restr_distance_site_symmetry_2
_restr_distance_target
_restr_distance_target_weight_param
_restr_distance_diff
C16A C17A 1 1.5000 0.0200 -0.0193
C16A C18A 1 1.5000 0.0200 -0.0221
C16A C19A 1 1.5000 0.0200 0.0046
C16A C19C 1 1.5000 0.0200 -0.0435
C16A C17C 1 1.5000 0.0200 0.0288
C16A C18C 1 1.5000 0.0200 -0.0077
C1 O4 1 1.3000 0.0200 -0.0490
C1A O2A 1 1.2000 0.0200 0.0091
C1A O4A 1 1.3000 0.0200 -0.0151
C1B O4B 1 1.3000 0.0200 0.0373
C1C O2C 1 1.2000 0.0200 -0.0433
C1C O4C 1 1.3000 0.0200 -0.0442

loop_
_restr_u_iso_atom_site_label
_restr_u_iso_weight_param
O2 0.0200
O4 0.0100
C1 0.0100
C1A 0.0100
O2A 0.0200
O4A 0.0100
C17A 0.0200
C18A 0.0200
C19A 0.0200
C1B 0.0100
O2B 0.0200
O4B 0.0100
C1C 0.0100
O2C 0.0200
O4C 0.0100
C19C 0.0200
C17C 0.0200
C18C 0.0200
